data_4510479
loop_
_publ_author_name
'Ottenbacher, Roman V.'
'Samsonenko, Denis G.'
'Talsi, Evgenii P.'
'Bryliakov, Konstantin P.'

_publ_section_title
;
 Highly Enantioselective Bioinspired Epoxidation of Electron-Deficient
 Olefins with H2O2on Aminopyridine Mn Catalysts
;
_journal_issue 5
_journal_name_full 'ACS Catalysis'
_journal_page_first 1599
_journal_paper_doi 10.1021/cs500333c
_journal_volume 4
_journal_year 2014
_chemical_formula_structural 'Mn (C26 H38 N4 O2) (C F3 S O3)2'
_chemical_formula_sum 'C28 H38 F6 Mn N4 O8 S2'
_chemical_formula_weight 791.68
_chemical_name_systematic
; 
(2S,2'S)-1,1'-bis((4-methoxy-3,5-dimethylpyridin-2-yl)methyl)-2,2'-bipyrrolidine 
manganese(II) bis(trifluoromethanesulfonate)
;
_space_group_IT_number 18
_symmetry_cell_setting orthorhombic
_symmetry_space_group_name_Hall 'P 2 2ab'
_symmetry_space_group_name_H-M 'P 21 21 2'
_atom_sites_solution_hydrogens geom
_atom_sites_solution_primary direct
_atom_sites_solution_secondary difmap
_audit_creation_method SHELXL-97
_cell_angle_alpha 90.00
_cell_angle_beta 90.00
_cell_angle_gamma 90.00
_cell_formula_units_Z 4
_cell_length_a 17.4006(7)
_cell_length_b 17.4254(8)
_cell_length_c 11.0395(5)
_cell_measurement_reflns_used 9909
_cell_measurement_temperature 150(2)
_cell_measurement_theta_max 30.76
_cell_measurement_theta_min 2.34
_cell_volume 3347.3(3)
_computing_cell_refinement 'SAINT (Bruker-AXS, 2004)'
_computing_data_collection 'APEX2 (Bruker-AXS, 2004)'
_computing_data_reduction 'SAINT (Bruker-AXS, 2004)'
_computing_molecular_graphics 'SHELXTL (Bruker-AXS, 2004)'
_computing_publication_material 'CIFTAB-97 (Sheldrick, 1998)'
_computing_structure_refinement 'SHELXL-97 (Sheldrick, 1998)'
_computing_structure_solution 'SHELXS-97 (Sheldrick, 1998)'
_diffrn_ambient_temperature 150(2)
_diffrn_detector_area_resol_mean 25
_diffrn_measured_fraction_theta_full 0.999
_diffrn_measured_fraction_theta_max 0.989
_diffrn_measurement_device_type 'Bruker Apex Duo'
_diffrn_measurement_method '\f and \w scans'
_diffrn_radiation_monochromator graphite
_diffrn_radiation_probe x-ray
_diffrn_radiation_source 'fine-focus sealed tube'
_diffrn_radiation_type MoK\a
_diffrn_radiation_wavelength 0.71073
_diffrn_reflns_av_R_equivalents 0.0219
_diffrn_reflns_av_sigmaI/netI 0.0189
_diffrn_reflns_limit_h_max 24
_diffrn_reflns_limit_h_min -11
_diffrn_reflns_limit_k_max 24
_diffrn_reflns_limit_k_min -25
_diffrn_reflns_limit_l_max 15
_diffrn_reflns_limit_l_min -15
_diffrn_reflns_number 37187
_diffrn_reflns_theta_full 25.00
_diffrn_reflns_theta_max 30.82
_diffrn_reflns_theta_min 1.65
_diffrn_standards_decay_% 0
_diffrn_standards_interval_count 0
_diffrn_standards_interval_time 0
_diffrn_standards_number 0
_exptl_absorpt_coefficient_mu 0.607
_exptl_absorpt_correction_T_max 0.8781
_exptl_absorpt_correction_T_min 0.8389
_exptl_absorpt_correction_type multi-scan
_exptl_absorpt_process_details 'SADABS (Bruker-AXS, 2004)'
_exptl_crystal_colour colorless
_exptl_crystal_density_diffrn 1.571
_exptl_crystal_density_method 'not measured'
_exptl_crystal_description block
_exptl_crystal_F_000 1636
_exptl_crystal_size_max 0.30
_exptl_crystal_size_mid 0.25
_exptl_crystal_size_min 0.22
_refine_diff_density_max 2.533
_refine_diff_density_min -0.801
_refine_diff_density_rms 0.130
_refine_ls_abs_structure_details 'Flack H D (1983), Acta Cryst. A39, 876-881'
_refine_ls_abs_structure_Flack 0.035(16)
_refine_ls_extinction_method none
_refine_ls_goodness_of_fit_ref 1.118
_refine_ls_hydrogen_treatment constr
_refine_ls_matrix_type full
_refine_ls_number_parameters 449
_refine_ls_number_reflns 10381
_refine_ls_number_restraints 0
_refine_ls_restrained_S_all 1.118
_refine_ls_R_factor_all 0.0540
_refine_ls_R_factor_gt 0.0529
_refine_ls_shift/su_max 0.002
_refine_ls_shift/su_mean 0.000
_refine_ls_structure_factor_coef Fsqd
_refine_ls_weighting_details 'calc w=1/[\s^2^(Fo^2^)+(0.0859P)^2^+3.2120P] where P=(Fo^2^+2Fc^2^)/3'
_refine_ls_weighting_scheme calc
_refine_ls_wR_factor_gt 0.1396
_refine_ls_wR_factor_ref 0.1407
_reflns_number_gt 10124
_reflns_number_total 10381
_reflns_threshold_expression >2\s(I)
_cod_data_source_file cs500333c_si_002.cif
_cod_data_source_block complex_5
_cod_depositor_comments
;
The following automatic conversions were performed:

'_symmetry_cell_setting' value 'Orthorhombic' changed to
'orthorhombic' according to
/usr/data/users/saulius/crontab/automatic-downloads/rss-feeds/ACS/lib/dictionaries/cif_core.dic
dictionary named 'cif_core.dic' version 2.4.2 from 2011-04-26.

Automatic conversion script
Id: cif_fix_values 2281 2013-09-26 08:29:07Z andrius 

 Adding full bibliography for 4510477--4510481.cif.
;
_cod_database_code 4510479

loop_
_symmetry_equiv_pos_as_xyz
'x, y, z'
'-x, -y, z'
'-x+1/2, y+1/2, -z'
'x+1/2, -y+1/2, -z'

loop_
_atom_site_label
_atom_site_type_symbol
_atom_site_fract_x
_atom_site_fract_y
_atom_site_fract_z
_atom_site_U_iso_or_equiv
_atom_site_adp_type
_atom_site_occupancy
_atom_site_symmetry_multiplicity
_atom_site_calc_flag
_atom_site_refinement_flags
Mn1 Mn 0.749269(17) 0.996317(17) 0.73486(3) 0.00968(8) Uani 1 1 d .
N1 N 0.66869(11) 0.97660(11) 0.89450(18) 0.0124(3) Uani 1 1 d .
C11 C 0.67947(12) 0.99964(15) 1.0099(2) 0.0152(4) Uani 1 1 d .
H11 H 0.7224 1.0315 1.0270 0.018 Uiso 1 1 calc R
C12 C 0.63151(13) 0.97954(14) 1.1050(2) 0.0161(4) Uani 1 1 d .
C13 C 0.56791(13) 0.93293(14) 1.0764(2) 0.0151(4) Uani 1 1 d .
C14 C 0.55272(13) 0.91190(13) 0.9567(2) 0.0136(4) Uani 1 1 d .
C15 C 0.60620(12) 0.93334(13) 0.8692(2) 0.0116(4) Uani 1 1 d .
C16 C 0.59711(12) 0.91030(14) 0.7379(2) 0.0141(4) Uani 1 1 d .
H16A H 0.5655 0.8631 0.7329 0.017 Uiso 1 1 calc R
H16B H 0.5699 0.9515 0.6935 0.017 Uiso 1 1 calc R
C17 C 0.64595(15) 1.00912(19) 1.2313(2) 0.0232(5) Uani 1 1 d .
H17A H 0.5968 1.0160 1.2733 0.035 Uiso 1 1 calc R
H17B H 0.6728 1.0585 1.2268 0.035 Uiso 1 1 calc R
H17C H 0.6776 0.9722 1.2758 0.035 Uiso 1 1 calc R
C18 C 0.48041(13) 0.86862(16) 0.9247(3) 0.0203(5) Uani 1 1 d .
H18A H 0.4485 0.8627 0.9974 0.030 Uiso 1 1 calc R
H18B H 0.4940 0.8179 0.8931 0.030 Uiso 1 1 calc R
H18C H 0.4517 0.8972 0.8631 0.030 Uiso 1 1 calc R
O1 O 0.51697(11) 0.91249(13) 1.16530(19) 0.0235(4) Uani 1 1 d .
C19 C 0.5408(2) 0.8523(2) 1.2435(3) 0.0336(7) Uani 1 1 d .
H19A H 0.5061 0.8496 1.3133 0.050 Uiso 1 1 calc R
H19B H 0.5933 0.8624 1.2718 0.050 Uiso 1 1 calc R
H19C H 0.5396 0.8035 1.1996 0.050 Uiso 1 1 calc R
N2 N 0.67301(11) 0.89625(11) 0.68040(18) 0.0113(3) Uani 1 1 d .
C21 C 0.66230(14) 0.88091(15) 0.5484(2) 0.0158(4) Uani 1 1 d .
H21A H 0.7117 0.8858 0.5046 0.019 Uiso 1 1 calc R
H21B H 0.6249 0.9174 0.5130 0.019 Uiso 1 1 calc R
C22 C 0.63186(15) 0.79812(15) 0.5406(2) 0.0195(5) Uani 1 1 d .
H22A H 0.6466 0.7739 0.4629 0.023 Uiso 1 1 calc R
H22B H 0.5752 0.7968 0.5486 0.023 Uiso 1 1 calc R
C23 C 0.67094(15) 0.75728(14) 0.6489(2) 0.0183(4) Uani 1 1 d .
H23A H 0.7113 0.7217 0.6201 0.022 Uiso 1 1 calc R
H23B H 0.6327 0.7278 0.6963 0.022 Uiso 1 1 calc R
C24 C 0.70674(13) 0.82272(13) 0.7274(2) 0.0130(4) Uani 1 1 d .
H24 H 0.6917 0.8155 0.8141 0.016 Uiso 1 1 calc R
N3 N 0.82711(11) 0.89475(11) 0.77574(17) 0.0111(3) Uani 1 1 d .
C31 C 0.83786(14) 0.87240(15) 0.9045(2) 0.0163(4) Uani 1 1 d .
H31A H 0.7887 0.8759 0.9492 0.020 Uiso 1 1 calc R
H31B H 0.8760 0.9063 0.9442 0.020 Uiso 1 1 calc R
C32 C 0.86690(16) 0.78897(15) 0.9017(2) 0.0213(5) Uani 1 1 d .
H32A H 0.8480 0.7600 0.9728 0.026 Uiso 1 1 calc R
H32B H 0.9238 0.7873 0.9008 0.026 Uiso 1 1 calc R
C33 C 0.83345(15) 0.75572(14) 0.7828(2) 0.0186(4) Uani 1 1 d .
H33A H 0.7954 0.7151 0.8006 0.022 Uiso 1 1 calc R
H33B H 0.8748 0.7336 0.7321 0.022 Uiso 1 1 calc R
C34 C 0.79464(13) 0.82399(13) 0.7170(2) 0.0124(4) Uani 1 1 d .
H34 H 0.8095 0.8233 0.6295 0.015 Uiso 1 1 calc R
N4 N 0.83212(11) 0.98991(11) 0.57780(18) 0.0130(3) Uani 1 1 d .
C41 C 0.81982(13) 1.01868(14) 0.4664(2) 0.0158(4) Uani 1 1 d .
H41 H 0.7789 1.0543 0.4567 0.019 Uiso 1 1 calc R
C42 C 0.86282(12) 0.99999(16) 0.3643(2) 0.0155(4) Uani 1 1 d .
C43 C 0.92144(13) 0.94571(15) 0.3805(2) 0.0160(4) Uani 1 1 d .
C44 C 0.93819(13) 0.91702(14) 0.4970(2) 0.0143(4) Uani 1 1 d .
C45 C 0.89173(12) 0.94068(13) 0.5924(2) 0.0116(4) Uani 1 1 d .
C46 C 0.90298(13) 0.91288(14) 0.7204(2) 0.0142(4) Uani 1 1 d .
H46A H 0.9358 0.8664 0.7203 0.017 Uiso 1 1 calc R
H46B H 0.9292 0.9530 0.7686 0.017 Uiso 1 1 calc R
C47 C 0.84679(15) 1.04155(18) 0.2471(2) 0.0236(5) Uani 1 1 d .
H47A H 0.8949 1.0622 0.2144 0.035 Uiso 1 1 calc R
H47B H 0.8108 1.0837 0.2621 0.035 Uiso 1 1 calc R
H47C H 0.8242 1.0057 0.1886 0.035 Uiso 1 1 calc R
C48 C 1.00277(16) 0.86055(17) 0.5125(2) 0.0235(5) Uani 1 1 d .
H48A H 1.0325 0.8575 0.4373 0.035 Uiso 1 1 calc R
H48B H 0.9816 0.8099 0.5317 0.035 Uiso 1 1 calc R
H48C H 1.0363 0.8774 0.5787 0.035 Uiso 1 1 calc R
O2 O 0.96696(12) 0.92000(17) 0.2894(2) 0.0326(5) Uani 1 1 d .
C49 C 0.9381(2) 0.8964(4) 0.1796(4) 0.0702(19) Uani 1 1 d .
H49A H 0.9579 0.8452 0.1604 0.105 Uiso 1 1 calc R
H49B H 0.9538 0.9326 0.1164 0.105 Uiso 1 1 calc R
H49C H 0.8818 0.8947 0.1838 0.105 Uiso 1 1 calc R
O11 O 0.80739(12) 1.08250(13) 0.8387(2) 0.0273(4) Uani 1 1 d .
O12 O 0.92141(16) 1.15419(17) 0.7847(3) 0.0427(7) Uani 1 1 d .
O13 O 0.92220(19) 1.06465(18) 0.9551(3) 0.0512(8) Uani 1 1 d .
S1 S 0.87969(3) 1.11534(4) 0.87687(6) 0.01873(12) Uani 1 1 d .
C1 C 0.84753(17) 1.19216(16) 0.9762(3) 0.0234(5) Uani 1 1 d .
F11 F 0.81237(13) 1.24831(12) 0.9176(2) 0.0375(5) Uani 1 1 d .
F12 F 0.79964(17) 1.16564(14) 1.0601(2) 0.0462(6) Uani 1 1 d .
F13 F 0.90714(16) 1.22359(16) 1.0348(3) 0.0582(8) Uani 1 1 d .
O21 O 0.66807(14) 1.07027(12) 0.6438(2) 0.0294(5) Uani 1 1 d .
O22 O 0.66760(16) 1.14483(16) 0.4587(2) 0.0353(5) Uani 1 1 d .
O23 O 0.55736(14) 1.1489(2) 0.5943(3) 0.0476(8) Uani 1 1 d .
S2 S 0.63757(3) 1.13601(4) 0.57965(6) 0.01827(12) Uani 1 1 d .
C2 C 0.6821(3) 1.21589(19) 0.6624(3) 0.0362(7) Uani 1 1 d .
F21 F 0.75899(15) 1.20928(16) 0.6609(2) 0.0524(7) Uani 1 1 d .
F22 F 0.66042(18) 1.21535(16) 0.7783(2) 0.0532(7) Uani 1 1 d .
F23 F 0.6666(2) 1.28264(14) 0.6109(3) 0.0657(9) Uani 1 1 d .

loop_
_atom_site_aniso_label
_atom_site_aniso_U_11
_atom_site_aniso_U_22
_atom_site_aniso_U_33
_atom_site_aniso_U_23
_atom_site_aniso_U_13
_atom_site_aniso_U_12
Mn1 0.00914(13) 0.00871(13) 0.01118(14) -0.00049(10) 0.00029(11) 0.00034(11)
N1 0.0081(7) 0.0159(8) 0.0133(8) -0.0012(7) 0.0009(6) -0.0001(6)
C11 0.0097(8) 0.0209(10) 0.0151(9) -0.0016(9) 0.0005(7) -0.0014(8)
C12 0.0117(9) 0.0228(11) 0.0138(10) 0.0020(8) 0.0016(7) 0.0024(8)
C13 0.0118(9) 0.0171(10) 0.0163(10) 0.0042(8) 0.0048(8) 0.0022(7)
C14 0.0108(9) 0.0122(9) 0.0179(10) 0.0006(8) 0.0019(8) -0.0004(7)
C15 0.0079(8) 0.0115(9) 0.0154(9) -0.0005(7) -0.0009(7) 0.0020(6)
C16 0.0087(8) 0.0188(10) 0.0148(10) -0.0023(8) -0.0010(7) -0.0002(7)
C17 0.0181(10) 0.0398(15) 0.0117(10) -0.0038(11) 0.0016(8) 0.0001(10)
C18 0.0127(9) 0.0241(12) 0.0240(12) 0.0000(10) 0.0024(8) -0.0061(8)
O1 0.0182(9) 0.0334(11) 0.0190(9) 0.0106(8) 0.0093(7) 0.0018(7)
C19 0.0358(16) 0.0340(16) 0.0309(15) 0.0137(13) 0.0089(13) 0.0007(12)
N2 0.0094(7) 0.0132(8) 0.0112(8) -0.0015(6) -0.0009(6) 0.0015(6)
C21 0.0164(9) 0.0195(10) 0.0117(9) -0.0016(8) -0.0009(7) -0.0008(8)
C22 0.0196(11) 0.0212(11) 0.0176(11) -0.0065(9) -0.0017(9) -0.0034(9)
C23 0.0185(10) 0.0137(10) 0.0226(12) -0.0046(9) -0.0015(9) -0.0020(8)
C24 0.0116(8) 0.0123(9) 0.0150(10) -0.0002(8) 0.0004(8) 0.0005(7)
N3 0.0094(7) 0.0145(8) 0.0095(7) 0.0006(6) -0.0002(6) 0.0007(6)
C31 0.0171(10) 0.0210(11) 0.0107(9) 0.0022(8) -0.0017(7) 0.0036(8)
C32 0.0245(12) 0.0209(11) 0.0184(11) 0.0055(9) -0.0029(9) 0.0059(9)
C33 0.0201(11) 0.0138(10) 0.0218(11) 0.0025(8) -0.0004(9) 0.0061(8)
C34 0.0110(8) 0.0115(9) 0.0146(10) -0.0002(8) 0.0006(7) 0.0013(7)
N4 0.0097(7) 0.0151(8) 0.0141(8) -0.0004(7) 0.0015(6) 0.0014(6)
C41 0.0114(9) 0.0199(11) 0.0163(10) 0.0020(8) 0.0003(8) 0.0000(7)
C42 0.0109(8) 0.0246(11) 0.0111(9) -0.0006(9) -0.0002(7) -0.0025(8)
C43 0.0132(9) 0.0233(11) 0.0115(9) -0.0064(8) 0.0009(8) -0.0017(8)
C44 0.0101(9) 0.0177(10) 0.0152(10) -0.0029(8) 0.0001(7) -0.0001(7)
C45 0.0070(8) 0.0145(9) 0.0132(9) 0.0002(7) -0.0001(7) -0.0010(7)
C46 0.0085(8) 0.0200(10) 0.0140(10) 0.0006(8) -0.0009(7) 0.0005(7)
C47 0.0174(11) 0.0380(14) 0.0155(11) 0.0082(11) -0.0035(9) -0.0017(9)
C48 0.0174(10) 0.0326(13) 0.0206(11) 0.0002(10) 0.0033(10) 0.0118(10)
O2 0.0183(9) 0.0612(16) 0.0182(9) -0.0195(10) 0.0032(7) 0.0053(9)
C49 0.0345(19) 0.132(5) 0.044(2) -0.059(3) 0.0126(17) -0.023(3)
O11 0.0255(10) 0.0266(10) 0.0296(10) -0.0145(9) 0.0017(8) -0.0112(8)
O12 0.0389(13) 0.0452(14) 0.0441(14) -0.0067(12) 0.0304(12) -0.0120(11)
O13 0.0658(19) 0.0433(15) 0.0443(16) -0.0182(13) -0.0257(14) 0.0297(14)
S1 0.0166(2) 0.0213(3) 0.0183(3) -0.0075(2) 0.0002(2) -0.0014(2)
C1 0.0302(14) 0.0197(12) 0.0202(12) -0.0067(9) -0.0001(10) 0.0024(10)
F11 0.0456(11) 0.0288(9) 0.0382(11) -0.0009(9) -0.0007(10) 0.0128(8)
F12 0.0758(17) 0.0382(11) 0.0248(10) -0.0046(8) 0.0254(10) 0.0021(11)
F13 0.0558(15) 0.0515(15) 0.0672(17) -0.0392(14) -0.0280(14) 0.0028(12)
O21 0.0362(11) 0.0192(9) 0.0328(11) 0.0081(8) -0.0106(9) 0.0080(8)
O22 0.0462(14) 0.0424(13) 0.0174(9) 0.0068(9) 0.0049(9) 0.0011(11)
O23 0.0170(10) 0.079(2) 0.0471(15) 0.0180(15) 0.0035(10) 0.0123(11)
S2 0.0158(2) 0.0226(3) 0.0164(3) 0.0072(2) 0.0011(2) 0.0068(2)
C2 0.061(2) 0.0214(14) 0.0261(14) 0.0046(11) 0.0067(15) 0.0010(14)
F21 0.0500(14) 0.0597(15) 0.0476(13) 0.0114(12) -0.0031(11) -0.0279(12)
F22 0.083(2) 0.0510(14) 0.0252(11) -0.0094(10) 0.0143(11) -0.0049(13)
F23 0.115(3) 0.0242(11) 0.0579(17) 0.0112(11) -0.0070(18) 0.0027(13)

loop_
_atom_type_symbol
_atom_type_description
_atom_type_scat_dispersion_real
_atom_type_scat_dispersion_imag
_atom_type_scat_source
C C 0.0033 0.0016 'International Tables Vol C Tables 4.2.6.8 and 6.1.1.4'
H H 0.0000 0.0000 'International Tables Vol C Tables 4.2.6.8 and 6.1.1.4'
N N 0.0061 0.0033 'International Tables Vol C Tables 4.2.6.8 and 6.1.1.4'
O O 0.0106 0.0060 'International Tables Vol C Tables 4.2.6.8 and 6.1.1.4'
F F 0.0171 0.0103 'International Tables Vol C Tables 4.2.6.8 and 6.1.1.4'
S S 0.1246 0.1234 'International Tables Vol C Tables 4.2.6.8 and 6.1.1.4'
Mn Mn 0.3368 0.7283 'International Tables Vol C Tables 4.2.6.8 and 6.1.1.4'

loop_
_geom_angle_atom_site_label_1
_geom_angle_atom_site_label_2
_geom_angle_atom_site_label_3
_geom_angle
_geom_angle_publ_flag
N2 Mn1 N1 74.30(7) yes
N2 Mn1 N3 78.64(7) yes
N3 Mn1 N1 95.49(7) yes
N4 Mn1 N1 168.43(7) yes
N4 Mn1 N2 97.57(7) yes
N4 Mn1 N3 74.55(7) yes
O11 Mn1 N1 88.99(8) yes
O11 Mn1 N2 162.74(8) yes
O11 Mn1 N3 99.10(8) yes
O11 Mn1 N4 98.28(8) yes
O11 Mn1 O21 98.02(9) yes
O21 Mn1 N1 92.71(9) yes
O21 Mn1 N2 87.29(8) yes
O21 Mn1 N3 161.12(8) yes
O21 Mn1 N4 95.16(8) yes
C11 N1 Mn1 126.88(15) ?
C11 N1 C15 118.2(2) ?
C15 N1 Mn1 114.80(15) ?
N1 C11 H11 118.1 ?
N1 C11 C12 123.8(2) ?
C12 C11 H11 118.1 ?
C11 C12 C13 116.7(2) ?
C11 C12 C17 120.9(2) ?
C13 C12 C17 122.4(2) ?
C14 C13 C12 120.8(2) ?
O1 C13 C12 119.8(2) ?
O1 C13 C14 119.2(2) ?
C13 C14 C18 120.7(2) ?
C15 C14 C13 117.3(2) ?
C15 C14 C18 122.0(2) ?
N1 C15 C14 123.0(2) ?
N1 C15 C16 115.44(19) ?
C14 C15 C16 121.6(2) ?
C15 C16 H16A 109.4 ?
C15 C16 H16B 109.4 ?
H16A C16 H16B 108.0 ?
N2 C16 C15 111.13(17) ?
N2 C16 H16A 109.4 ?
N2 C16 H16B 109.4 ?
C12 C17 H17A 109.5 ?
C12 C17 H17B 109.5 ?
C12 C17 H17C 109.5 ?
H17A C17 H17B 109.5 ?
H17A C17 H17C 109.5 ?
H17B C17 H17C 109.5 ?
C14 C18 H18A 109.5 ?
C14 C18 H18B 109.5 ?
C14 C18 H18C 109.5 ?
H18A C18 H18B 109.5 ?
H18A C18 H18C 109.5 ?
H18B C18 H18C 109.5 ?
C13 O1 C19 116.0(2) ?
O1 C19 H19A 109.5 ?
O1 C19 H19B 109.5 ?
O1 C19 H19C 109.5 ?
H19A C19 H19B 109.5 ?
H19A C19 H19C 109.5 ?
H19B C19 H19C 109.5 ?
C16 N2 Mn1 106.24(13) ?
C16 N2 C21 109.61(18) ?
C16 N2 C24 109.90(18) ?
C21 N2 Mn1 117.93(14) ?
C21 N2 C24 103.50(18) ?
C24 N2 Mn1 109.57(13) ?
N2 C21 H21A 110.7 ?
N2 C21 H21B 110.7 ?
N2 C21 C22 105.37(19) ?
H21A C21 H21B 108.8 ?
C22 C21 H21A 110.7 ?
C22 C21 H21B 110.7 ?
C21 C22 H22A 111.0 ?
C21 C22 H22B 111.0 ?
C21 C22 C23 103.69(19) ?
H22A C22 H22B 109.0 ?
C23 C22 H22A 111.0 ?
C23 C22 H22B 111.0 ?
C22 C23 H23A 110.6 ?
C22 C23 H23B 110.6 ?
C22 C23 C24 105.56(19) ?
H23A C23 H23B 108.8 ?
C24 C23 H23A 110.6 ?
C24 C23 H23B 110.6 ?
N2 C24 C23 105.95(19) ?
N2 C24 H24 109.6 ?
N2 C24 C34 110.57(19) ?
C23 C24 H24 109.6 ?
C34 C24 C23 111.5(2) ?
C34 C24 H24 109.6 ?
C31 N3 Mn1 117.97(14) ?
C31 N3 C34 104.19(18) ?
C31 N3 C46 109.68(18) ?
C34 N3 Mn1 109.19(13) ?
C46 N3 Mn1 106.35(14) ?
C46 N3 C34 109.29(17) ?
N3 C31 H31A 110.6 ?
N3 C31 H31B 110.6 ?
N3 C31 C32 105.64(19) ?
H31A C31 H31B 108.7 ?
C32 C31 H31A 110.6 ?
C32 C31 H31B 110.6 ?
C31 C32 H32A 110.9 ?
C31 C32 H32B 110.9 ?
C31 C32 C33 104.31(19) ?
H32A C32 H32B 108.9 ?
C33 C32 H32A 110.9 ?
C33 C32 H32B 110.9 ?
C32 C33 H33A 110.6 ?
C32 C33 H33B 110.6 ?
C32 C33 C34 105.90(19) ?
H33A C33 H33B 108.7 ?
C34 C33 H33A 110.6 ?
C34 C33 H33B 110.6 ?
C24 C34 C33 112.9(2) ?
C24 C34 H34 109.3 ?
N3 C34 C24 110.75(18) ?
N3 C34 C33 105.29(18) ?
N3 C34 H34 109.3 ?
C33 C34 H34 109.3 ?
C41 N4 Mn1 125.60(15) ?
C41 N4 C45 117.8(2) ?
C45 N4 Mn1 115.39(15) ?
N4 C41 H41 117.7 ?
N4 C41 C42 124.6(2) ?
C42 C41 H41 117.7 ?
C41 C42 C43 116.5(2) ?
C41 C42 C47 118.9(2) ?
C43 C42 C47 124.6(2) ?
C42 C43 C44 120.4(2) ?
O2 C43 C42 123.6(2) ?
O2 C43 C44 116.0(2) ?
C43 C44 C48 119.3(2) ?
C45 C44 C43 117.7(2) ?
C45 C44 C48 122.9(2) ?
N4 C45 C44 122.9(2) ?
N4 C45 C46 114.46(19) ?
C44 C45 C46 122.6(2) ?
N3 C46 C45 109.76(18) ?
N3 C46 H46A 109.7 ?
N3 C46 H46B 109.7 ?
C45 C46 H46A 109.7 ?
C45 C46 H46B 109.7 ?
H46A C46 H46B 108.2 ?
C42 C47 H47A 109.5 ?
C42 C47 H47B 109.5 ?
C42 C47 H47C 109.5 ?
H47A C47 H47B 109.5 ?
H47A C47 H47C 109.5 ?
H47B C47 H47C 109.5 ?
C44 C48 H48A 109.5 ?
C44 C48 H48B 109.5 ?
C44 C48 H48C 109.5 ?
H48A C48 H48B 109.5 ?
H48A C48 H48C 109.5 ?
H48B C48 H48C 109.5 ?
C43 O2 C49 122.6(3) ?
O2 C49 H49A 109.5 ?
O2 C49 H49B 109.5 ?
O2 C49 H49C 109.5 ?
H49A C49 H49B 109.5 ?
H49A C49 H49C 109.5 ?
H49B C49 H49C 109.5 ?
S1 O11 Mn1 147.62(14) ?
O11 S1 C1 101.51(13) ?
O12 S1 O11 115.11(17) ?
O12 S1 O13 117.3(2) ?
O12 S1 C1 103.80(15) ?
O13 S1 O11 112.29(18) ?
O13 S1 C1 104.33(15) ?
F11 C1 S1 113.0(2) ?
F11 C1 F12 108.0(3) ?
F11 C1 F13 107.0(3) ?
F12 C1 S1 110.9(2) ?
F12 C1 F13 106.9(3) ?
F13 C1 S1 110.7(2) ?
S2 O21 Mn1 159.96(16) ?
O21 S2 C2 101.63(15) ?
O22 S2 O21 113.86(15) ?
O22 S2 C2 103.11(16) ?
O23 S2 O21 115.40(17) ?
O23 S2 O22 116.34(17) ?
O23 S2 C2 103.8(2) ?
F21 C2 S2 110.4(3) ?
F22 C2 S2 110.6(3) ?
F22 C2 F21 107.0(3) ?
F23 C2 S2 111.5(3) ?
F23 C2 F21 105.8(3) ?
F23 C2 F22 111.2(3) ?

loop_
_geom_bond_atom_site_label_1
_geom_bond_atom_site_label_2
_geom_bond_distance
_geom_bond_publ_flag
Mn1 N1 2.278(2) yes
Mn1 N2 2.2723(19) yes
Mn1 N3 2.2740(19) yes
Mn1 N4 2.2576(19) yes
Mn1 O11 2.143(2) yes
Mn1 O21 2.160(2) yes
N1 C11 1.349(3) ?
N1 C15 1.352(3) ?
C11 H11 0.9500 ?
C11 C12 1.386(3) ?
C12 C13 1.409(3) ?
C12 C17 1.507(3) ?
C13 C14 1.397(3) ?
C13 O1 1.370(3) ?
C14 C15 1.392(3) ?
C14 C18 1.509(3) ?
C15 C16 1.513(3) ?
C16 H16A 0.9900 ?
C16 H16B 0.9900 ?
C16 N2 1.486(3) ?
C17 H17A 0.9800 ?
C17 H17B 0.9800 ?
C17 H17C 0.9800 ?
C18 H18A 0.9800 ?
C18 H18B 0.9800 ?
C18 H18C 0.9800 ?
O1 C19 1.420(4) ?
C19 H19A 0.9800 ?
C19 H19B 0.9800 ?
C19 H19C 0.9800 ?
N2 C21 1.493(3) ?
N2 C24 1.502(3) ?
C21 H21A 0.9900 ?
C21 H21B 0.9900 ?
C21 C22 1.539(4) ?
C22 H22A 0.9900 ?
C22 H22B 0.9900 ?
C22 C23 1.548(4) ?
C23 H23A 0.9900 ?
C23 H23B 0.9900 ?
C23 C24 1.562(3) ?
C24 H24 1.0000 ?
C24 C34 1.534(3) ?
N3 C31 1.485(3) ?
N3 C34 1.503(3) ?
N3 C46 1.489(3) ?
C31 H31A 0.9900 ?
C31 H31B 0.9900 ?
C31 C32 1.539(4) ?
C32 H32A 0.9900 ?
C32 H32B 0.9900 ?
C32 C33 1.548(4) ?
C33 H33A 0.9900 ?
C33 H33B 0.9900 ?
C33 C34 1.549(3) ?
C34 H34 1.0000 ?
N4 C41 1.345(3) ?
N4 C45 1.356(3) ?
C41 H41 0.9500 ?
C41 C42 1.392(3) ?
C42 C43 1.402(3) ?
C42 C47 1.509(4) ?
C43 C44 1.411(3) ?
C43 O2 1.356(3) ?
C44 C45 1.390(3) ?
C44 C48 1.504(3) ?
C45 C46 1.507(3) ?
C46 H46A 0.9900 ?
C46 H46B 0.9900 ?
C47 H47A 0.9800 ?
C47 H47B 0.9800 ?
C47 H47C 0.9800 ?
C48 H48A 0.9800 ?
C48 H48B 0.9800 ?
C48 H48C 0.9800 ?
O2 C49 1.375(4) ?
C49 H49A 0.9800 ?
C49 H49B 0.9800 ?
C49 H49C 0.9800 ?
O11 S1 1.445(2) ?
O12 S1 1.422(2) ?
O13 S1 1.440(3) ?
S1 C1 1.819(3) ?
C1 F11 1.323(3) ?
C1 F12 1.329(4) ?
C1 F13 1.340(4) ?
O21 S2 1.448(2) ?
O22 S2 1.442(2) ?
O23 S2 1.423(2) ?
S2 C2 1.837(4) ?
C2 F21 1.343(5) ?
C2 F22 1.334(4) ?
C2 F23 1.322(4) ?
